data_2234213
loop_
_publ_author_name
'Wang, Shou-Xing'

_publ_section_title
;
 [<i>N</i>'-(3-Ethoxy-2-oxidobenzylidene)-4-hydroxy-3-methoxybenzohydrazidato](methanol)dioxidomolybdenum(VI)
;
_journal_coeditor_code HB6656
_journal_issue 4
_journal_name_full 'Acta Crystallographica Section E'
_journal_page_first m358
_journal_page_last m359
_journal_paper_doi 10.1107/S1600536812008549
_journal_volume 68
_journal_year 2012
_chemical_formula_iupac '[Mo (C17 H16 N2 O5) O2 (C H4 O)]'
_chemical_formula_moiety 'C18 H20 Mo N2 O8'
_chemical_formula_sum 'C18 H20 Mo N2 O8'
_chemical_formula_weight 488.30
_chemical_name_systematic
;
[<i>N'</i>-(3-Ethoxy-2-oxidobenzylidene)-4-hydroxy-3-
methoxybenzohydrazidato](methanol)dioxidomolybdenum(VI)
;
_space_group_IT_number 14
_symmetry_cell_setting monoclinic
_symmetry_space_group_name_Hall '-P 2ybc'
_symmetry_space_group_name_H-M 'P 1 21/c 1'
_atom_sites_solution_hydrogens geom
_atom_sites_solution_primary direct
_atom_sites_solution_secondary difmap
_audit_creation_method SHELXL-97
_cell_angle_alpha 90.00
_cell_angle_beta 101.946(2)
_cell_angle_gamma 90.00
_cell_formula_units_Z 4
_cell_length_a 10.054(2)
_cell_length_b 16.401(3)
_cell_length_c 12.233(3)
_cell_measurement_reflns_used 2809
_cell_measurement_temperature 298(2)
_cell_measurement_theta_max 25.1
_cell_measurement_theta_min 2.7
_cell_volume 1973.5(7)
_computing_cell_refinement 'SAINT (Bruker, 1998)'
_computing_data_collection 'SMART (Bruker, 1998)'
_computing_data_reduction 'SAINT (Bruker, 1998)'
_computing_molecular_graphics 'SHELXTL (Sheldrick, 2008)'
_computing_publication_material 'SHELXTL (Sheldrick, 2008)'
_computing_structure_refinement 'SHELXL97 (Sheldrick, 2008)'
_computing_structure_solution 'SHELXS97 (Sheldrick, 2008)'
_diffrn_ambient_temperature 298(2)
_diffrn_measured_fraction_theta_full 0.999
_diffrn_measured_fraction_theta_max 0.999
_diffrn_measurement_device_type 'Bruker SMART CCD'
_diffrn_measurement_method '\w scan'
_diffrn_radiation_monochromator graphite
_diffrn_radiation_source 'fine-focus sealed tube'
_diffrn_radiation_type MoK\a
_diffrn_radiation_wavelength 0.71073
_diffrn_reflns_av_R_equivalents 0.0404
_diffrn_reflns_av_sigmaI/netI 0.0587
_diffrn_reflns_limit_h_max 10
_diffrn_reflns_limit_h_min -12
_diffrn_reflns_limit_k_max 20
_diffrn_reflns_limit_k_min -13
_diffrn_reflns_limit_l_max 15
_diffrn_reflns_limit_l_min -15
_diffrn_reflns_number 11140
_diffrn_reflns_theta_full 27.00
_diffrn_reflns_theta_max 27.00
_diffrn_reflns_theta_min 2.07
_diffrn_standards_number 0
_exptl_absorpt_coefficient_mu 0.713
_exptl_absorpt_correction_T_max 0.871
_exptl_absorpt_correction_T_min 0.853
_exptl_absorpt_correction_type multi-scan
_exptl_absorpt_process_details '(SADABS; Sheldrick, 1996)'
_exptl_crystal_colour yellow
_exptl_crystal_density_diffrn 1.643
_exptl_crystal_density_method 'not measured'
_exptl_crystal_description block
_exptl_crystal_F_000 992
_exptl_crystal_size_max 0.23
_exptl_crystal_size_mid 0.21
_exptl_crystal_size_min 0.20
_refine_diff_density_max 0.624
_refine_diff_density_min -0.694
_refine_ls_extinction_method none
_refine_ls_goodness_of_fit_ref 1.029
_refine_ls_hydrogen_treatment mixed
_refine_ls_matrix_type full
_refine_ls_number_parameters 269
_refine_ls_number_reflns 4300
_refine_ls_number_restraints 1
_refine_ls_restrained_S_all 1.029
_refine_ls_R_factor_all 0.0707
_refine_ls_R_factor_gt 0.0435
_refine_ls_shift/su_max 0.000
_refine_ls_shift/su_mean 0.000
_refine_ls_structure_factor_coef Fsqd
_refine_ls_weighting_details 'calc w=1/[\s^2^(Fo^2^)+(0.0346P)^2^+1.5131P] where P=(Fo^2^+2Fc^2^)/3'
_refine_ls_weighting_scheme calc
_refine_ls_wR_factor_gt 0.0830
_refine_ls_wR_factor_ref 0.0933
_reflns_number_gt 3162
_reflns_number_total 4300
_reflns_threshold_expression I>2\s(I)
_cod_data_source_file hb6656.cif
_cod_data_source_block I
_cod_original_sg_symbol_H-M 'P 21/c'
_cod_database_code 2234213
_cod_database_fobs_code 2234213

loop_
_symmetry_equiv_pos_as_xyz
'x, y, z'
'-x, y+1/2, -z+1/2'
'-x, -y, -z'
'x, -y-1/2, z-1/2'

loop_
_atom_site_type_symbol
_atom_site_label
_atom_site_fract_x
_atom_site_fract_y
_atom_site_fract_z
_atom_site_U_iso_or_equiv
_atom_site_adp_type
_atom_site_calc_flag
_atom_site_refinement_flags
_atom_site_occupancy
_atom_site_symmetry_multiplicity
Mo Mo1 0.20815(3) 0.10239(2) 0.35081(2) 0.02894(11) Uani d . 1 1
N N1 0.4173(3) 0.05321(18) 0.3574(2) 0.0250(7) Uani d . 1 1
N N2 0.5200(3) 0.08381(18) 0.4423(2) 0.0260(7) Uani d . 1 1
O O1 0.1607(2) 0.00584(16) 0.2626(2) 0.0354(6) Uani d . 1 1
O O2 -0.0005(3) -0.07464(17) 0.1042(2) 0.0449(7) Uani d . 1 1
O O3 0.3379(2) 0.15737(15) 0.4761(2) 0.0332(6) Uani d . 1 1
O O4 0.9131(2) 0.23736(17) 0.7064(2) 0.0410(7) Uani d . 1 1
O O5 0.7908(3) 0.3165(2) 0.8463(2) 0.0507(8) Uani d . 1 1
H H5 0.8685 0.3204 0.8357 0.076 Uiso calc R 1 1
O O6 0.2310(3) 0.00410(17) 0.4948(2) 0.0357(6) Uani d D 1 1
O O7 0.0629(2) 0.12772(16) 0.3944(2) 0.0381(7) Uani d . 1 1
O O8 0.2216(3) 0.16890(18) 0.2489(2) 0.0459(7) Uani d . 1 1
C C1 0.3597(4) -0.0307(2) 0.1922(3) 0.0337(9) Uani d . 1 1
C C2 0.2189(4) -0.0313(2) 0.1862(3) 0.0307(9) Uani d . 1 1
C C3 0.1332(4) -0.0746(2) 0.0993(3) 0.0355(9) Uani d . 1 1
C C4 0.1891(4) -0.1132(3) 0.0195(3) 0.0460(11) Uani d . 1 1
H H4 0.1330 -0.1412 -0.0384 0.055 Uiso calc R 1 1
C C5 0.3281(5) -0.1108(3) 0.0245(3) 0.0519(12) Uani d . 1 1
H H5A 0.3638 -0.1364 -0.0309 0.062 Uiso calc R 1 1
C C6 0.4132(4) -0.0715(3) 0.1099(3) 0.0440(11) Uani d . 1 1
H H6A 0.5065 -0.0717 0.1134 0.053 Uiso calc R 1 1
C C7 -0.0893(4) -0.1285(3) 0.0308(4) 0.0546(13) Uani d . 1 1
H H7A -0.0566 -0.1842 0.0420 0.065 Uiso calc R 1 1
H H7B -0.0922 -0.1136 -0.0464 0.065 Uiso calc R 1 1
C C8 0.4533(4) 0.0069(2) 0.2837(3) 0.0318(9) Uani d . 1 1
H H8 0.5456 -0.0029 0.2898 0.038 Uiso calc R 1 1
C C9 0.4682(3) 0.1391(2) 0.4979(3) 0.0261(8) Uani d . 1 1
C C10 0.5546(3) 0.1847(2) 0.5889(3) 0.0251(8) Uani d . 1 1
C C11 0.6961(3) 0.1855(2) 0.6019(3) 0.0276(8) Uani d . 1 1
H H11 0.7371 0.1563 0.5527 0.033 Uiso calc R 1 1
C C12 0.7752(3) 0.2295(2) 0.6876(3) 0.0288(8) Uani d . 1 1
C C13 0.7136(4) 0.2728(2) 0.7621(3) 0.0347(9) Uani d . 1 1
C C14 0.5754(4) 0.2711(3) 0.7500(3) 0.0431(11) Uani d . 1 1
H H14 0.5351 0.2992 0.8007 0.052 Uiso calc R 1 1
C C15 0.4948(4) 0.2285(2) 0.6640(3) 0.0357(9) Uani d . 1 1
H H15 0.4008 0.2289 0.6560 0.043 Uiso calc R 1 1
C C16 0.9849(4) 0.1843(3) 0.6466(4) 0.0459(11) Uani d . 1 1
H H16A 0.9636 0.1287 0.6605 0.069 Uiso calc R 1 1
H H16B 1.0809 0.1931 0.6708 0.069 Uiso calc R 1 1
H H16C 0.9585 0.1955 0.5680 0.069 Uiso calc R 1 1
C C17 0.1822(5) 0.0181(3) 0.5950(4) 0.0558(12) Uani d . 1 1
H H17A 0.2257 0.0655 0.6322 0.084 Uiso calc R 1 1
H H17B 0.2025 -0.0284 0.6433 0.084 Uiso calc R 1 1
H H17C 0.0857 0.0265 0.5767 0.084 Uiso calc R 1 1
C C18 -0.2272(5) -0.1219(3) 0.0562(4) 0.0709(16) Uani d . 1 1
H H18A -0.2235 -0.1373 0.1325 0.106 Uiso calc R 1 1
H H18B -0.2886 -0.1574 0.0076 0.106 Uiso calc R 1 1
H H18C -0.2586 -0.0666 0.0450 0.106 Uiso calc R 1 1
H H6 0.303(3) -0.024(3) 0.511(4) 0.080 Uiso d D 1 1

loop_
_atom_site_aniso_label
_atom_site_aniso_U_11
_atom_site_aniso_U_22
_atom_site_aniso_U_33
_atom_site_aniso_U_12
_atom_site_aniso_U_13
_atom_site_aniso_U_23
Mo1 0.02297(16) 0.0324(2) 0.02923(16) 0.00327(15) 0.00036(11) -0.00289(16)
N1 0.0226(14) 0.0258(18) 0.0255(14) 0.0006(13) 0.0022(11) -0.0011(13)
N2 0.0231(14) 0.0284(19) 0.0250(14) -0.0023(13) 0.0014(12) -0.0044(13)
O1 0.0278(13) 0.0443(17) 0.0327(13) -0.0031(12) 0.0028(11) -0.0133(12)
O2 0.0377(16) 0.0480(19) 0.0451(16) -0.0068(13) 0.0001(13) -0.0127(14)
O3 0.0254(13) 0.0348(16) 0.0366(14) 0.0043(11) 0.0001(11) -0.0101(12)
O4 0.0257(13) 0.0491(19) 0.0464(16) -0.0047(13) 0.0033(12) -0.0179(14)
O5 0.0381(16) 0.067(2) 0.0477(17) -0.0168(16) 0.0106(13) -0.0329(16)
O6 0.0380(15) 0.0371(17) 0.0331(14) 0.0124(12) 0.0094(12) 0.0000(12)
O7 0.0253(13) 0.0424(17) 0.0457(15) 0.0103(12) 0.0055(11) -0.0024(13)
O8 0.0429(16) 0.0486(19) 0.0431(16) 0.0050(14) 0.0017(13) 0.0102(14)
C1 0.035(2) 0.033(2) 0.0323(19) 0.0005(18) 0.0052(16) -0.0063(17)
C2 0.036(2) 0.030(2) 0.0248(18) 0.0018(17) 0.0026(15) -0.0005(16)
C3 0.039(2) 0.031(2) 0.034(2) -0.0017(18) 0.0019(17) -0.0013(17)
C4 0.051(3) 0.047(3) 0.038(2) -0.003(2) 0.0029(19) -0.017(2)
C5 0.055(3) 0.060(3) 0.042(2) 0.004(2) 0.014(2) -0.024(2)
C6 0.036(2) 0.053(3) 0.044(2) 0.004(2) 0.0085(18) -0.015(2)
C7 0.050(3) 0.050(3) 0.055(3) -0.007(2) -0.011(2) -0.014(2)
C8 0.0244(18) 0.038(2) 0.0326(19) 0.0040(17) 0.0042(15) -0.0066(18)
C9 0.0266(18) 0.027(2) 0.0237(17) -0.0015(16) 0.0028(14) 0.0021(16)
C10 0.0284(18) 0.021(2) 0.0251(16) 0.0006(15) 0.0035(14) 0.0007(15)
C11 0.0303(18) 0.027(2) 0.0261(17) 0.0027(16) 0.0081(14) -0.0029(16)
C12 0.0262(18) 0.029(2) 0.0297(18) -0.0013(16) 0.0019(15) 0.0006(16)
C13 0.035(2) 0.039(3) 0.0302(19) -0.0065(18) 0.0065(16) -0.0095(18)
C14 0.040(2) 0.050(3) 0.042(2) 0.001(2) 0.0143(18) -0.018(2)
C15 0.0254(19) 0.040(3) 0.042(2) -0.0021(17) 0.0084(16) -0.0104(19)
C16 0.031(2) 0.051(3) 0.058(3) 0.001(2) 0.0139(19) -0.009(2)
C17 0.050(3) 0.062(3) 0.059(3) 0.009(2) 0.021(2) 0.007(3)
C18 0.046(3) 0.082(4) 0.078(4) -0.014(3) -0.001(3) -0.011(3)

loop_
_atom_type_symbol
_atom_type_description
_atom_type_scat_dispersion_real
_atom_type_scat_dispersion_imag
_atom_type_scat_source
C C 0.0033 0.0016 'International Tables Vol C Tables 4.2.6.8 and 6.1.1.4'
H H 0.0000 0.0000 'International Tables Vol C Tables 4.2.6.8 and 6.1.1.4'
N N 0.0061 0.0033 'International Tables Vol C Tables 4.2.6.8 and 6.1.1.4'
O O 0.0106 0.0060 'International Tables Vol C Tables 4.2.6.8 and 6.1.1.4'
Mo Mo -1.6832 0.6857 'International Tables Vol C Tables 4.2.6.8 and 6.1.1.4'

loop_
_geom_angle_atom_site_label_1
_geom_angle_atom_site_label_2
_geom_angle_atom_site_label_3
_geom_angle
O8 Mo1 O7 106.19(13)
O8 Mo1 O1 99.61(12)
O7 Mo1 O1 104.31(12)
O8 Mo1 O3 97.79(12)
O7 Mo1 O3 96.60(11)
O1 Mo1 O3 147.72(10)
O8 Mo1 N1 92.37(12)
O7 Mo1 N1 159.23(11)
O1 Mo1 N1 81.09(10)
O3 Mo1 N1 71.19(10)
O8 Mo1 O6 169.67(11)
O7 Mo1 O6 83.73(11)
O1 Mo1 O6 80.25(10)
O3 Mo1 O6 77.86(10)
N1 Mo1 O6 77.38(9)
C8 N1 N2 117.5(3)
C8 N1 Mo1 125.9(2)
N2 N1 Mo1 116.2(2)
C9 N2 N1 108.9(3)
C2 O1 Mo1 132.1(2)
C3 O2 C7 117.9(3)
C9 O3 Mo1 121.0(2)
C12 O4 C16 117.4(3)
C13 O5 H5 109.5
C17 O6 Mo1 122.1(2)
C17 O6 H6 108(3)
Mo1 O6 H6 120(3)
C2 C1 C6 119.4(3)
C2 C1 C8 122.2(3)
C6 C1 C8 118.3(3)
O1 C2 C1 122.6(3)
O1 C2 C3 117.7(3)
C1 C2 C3 119.7(3)
O2 C3 C4 125.7(3)
O2 C3 C2 115.0(3)
C4 C3 C2 119.3(4)
C3 C4 C5 120.7(4)
C3 C4 H4 119.6
C5 C4 H4 119.6
C6 C5 C4 120.9(4)
C6 C5 H5A 119.6
C4 C5 H5A 119.6
C5 C6 C1 120.0(4)
C5 C6 H6A 120.0
C1 C6 H6A 120.0
O2 C7 C18 108.1(4)
O2 C7 H7A 110.1
C18 C7 H7A 110.1
O2 C7 H7B 110.1
C18 C7 H7B 110.1
H7A C7 H7B 108.4
N1 C8 C1 124.3(3)
N1 C8 H8 117.9
C1 C8 H8 117.9
N2 C9 O3 122.7(3)
N2 C9 C10 120.8(3)
O3 C9 C10 116.5(3)
C15 C10 C11 119.1(3)
C15 C10 C9 119.6(3)
C11 C10 C9 121.3(3)
C12 C11 C10 120.3(3)
C12 C11 H11 119.9
C10 C11 H11 119.9
O4 C12 C11 125.7(3)
O4 C12 C13 114.5(3)
C11 C12 C13 119.8(3)
O5 C13 C14 120.1(3)
O5 C13 C12 120.1(3)
C14 C13 C12 119.8(3)
C13 C14 C15 121.1(4)
C13 C14 H14 119.4
C15 C14 H14 119.4
C14 C15 C10 119.9(3)
C14 C15 H15 120.1
C10 C15 H15 120.1
O4 C16 H16A 109.5
O4 C16 H16B 109.5
H16A C16 H16B 109.5
O4 C16 H16C 109.5
H16A C16 H16C 109.5
H16B C16 H16C 109.5
O6 C17 H17A 109.5
O6 C17 H17B 109.5
H17A C17 H17B 109.5
O6 C17 H17C 109.5
H17A C17 H17C 109.5
H17B C17 H17C 109.5
C7 C18 H18A 109.5
C7 C18 H18B 109.5
H18A C18 H18B 109.5
C7 C18 H18C 109.5
H18A C18 H18C 109.5
H18B C18 H18C 109.5

loop_
_geom_bond_atom_site_label_1
_geom_bond_atom_site_label_2
_geom_bond_distance
_geom_bond_publ_flag
Mo1 O8 1.683(3) y
Mo1 O7 1.707(2) y
Mo1 O1 1.920(2) y
Mo1 O3 2.009(2) y
Mo1 N1 2.238(3) y
Mo1 O6 2.364(3) y
N1 C8 1.286(4) ?
N1 N2 1.398(4) ?
N2 C9 1.305(4) ?
O1 C2 1.347(4) ?
O2 C3 1.358(4) ?
O2 C7 1.432(4) ?
O3 C9 1.316(4) ?
O4 C12 1.364(4) ?
O4 C16 1.425(4) ?
O5 C13 1.360(4) ?
O5 H5 0.8200 ?
O6 C17 1.430(5) ?
O6 H6 0.847(10) ?
C1 C2 1.402(5) ?
C1 C6 1.405(5) ?
C1 C8 1.444(5) ?
C2 C3 1.413(5) ?
C3 C4 1.377(5) ?
C4 C5 1.386(6) ?
C4 H4 0.9300 ?
C5 C6 1.367(5) ?
C5 H5A 0.9300 ?
C6 H6A 0.9300 ?
C7 C18 1.487(6) ?
C7 H7A 0.9700 ?
C7 H7B 0.9700 ?
C8 H8 0.9300 ?
C9 C10 1.467(4) ?
C10 C15 1.397(5) ?
C10 C11 1.399(5) ?
C11 C12 1.380(5) ?
C11 H11 0.9300 ?
C12 C13 1.398(5) ?
C13 C14 1.366(5) ?
C14 C15 1.378(5) ?
C14 H14 0.9300 ?
C15 H15 0.9300 ?
C16 H16A 0.9600 ?
C16 H16B 0.9600 ?
C16 H16C 0.9600 ?
C17 H17A 0.9600 ?
C17 H17B 0.9600 ?
C17 H17C 0.9600 ?
C18 H18A 0.9600 ?
C18 H18B 0.9600 ?
C18 H18C 0.9600 ?

loop_
_geom_hbond_atom_site_label_D
_geom_hbond_atom_site_label_H
_geom_hbond_atom_site_label_A
_geom_hbond_site_symmetry_A
_geom_hbond_distance_DH
_geom_hbond_distance_HA
_geom_hbond_distance_DA
_geom_hbond_angle_DHA
O6 H6 N2 3_656 0.847(10) 2.008(12) 2.853(4) 175(5)
O5 H5 O4 . 0.82 2.20 2.646(4) 114
O5 H5 O7 4_666 0.82 2.12 2.828(3) 145
